data_2006917
loop_
_publ_author_name
'Fu, Tai Y.'
'Scheffer, John R.'
'Trotter, James'

_publ_section_title
;
 <i>N</i>-Phenyl-<i>N</i>-(phenylthioxomethyl)benzamide
;
_journal_issue 1
_journal_name_full 'Acta Crystallographica Section C'
_journal_page_first 101
_journal_page_last 102
_journal_paper_doi 10.1107/S0108270197011244
_journal_volume 54
_journal_year 1998
_chemical_formula_moiety 'C20 H15 N O S'
_chemical_formula_sum 'C20 H15 N O S'
_chemical_formula_weight 317.40
_space_group_IT_number 19
_symmetry_cell_setting orthorhombic
_symmetry_space_group_name_Hall 'P 2ac 2ab'
_symmetry_space_group_name_H-M 'P 21 21 21'
_cell_angle_alpha 90
_cell_angle_beta 90
_cell_angle_gamma 90
_cell_formula_units_Z 4
_cell_length_a 10.338(3)
_cell_length_b 18.9470(10)
_cell_length_c 8.5480(10)
_cell_measurement_reflns_used 23
_cell_measurement_temperature 294
_cell_measurement_theta_max 44.3
_cell_measurement_theta_min 37.7
_cell_volume 1674.3(5)
_computing_cell_refinement 'MSC/AFC Diffractometer Control Software'
_computing_data_collection
;
MSC/AFC Diffractometer Control Software
(Molecular Structure Corporation, 1992)
;
_computing_data_reduction 'TEXSAN (Molecular Structure Corporation, 1995)'
_computing_publication_material TEXSAN
_computing_structure_refinement TEXSAN
_computing_structure_solution 'SIR92 (Altomare et al., 1993)'
_diffrn_ambient_temperature 294
_diffrn_measurement_device 'Rigaku AFC6S'
_diffrn_measurement_method \w-2\q
_diffrn_radiation_monochromator graphite
_diffrn_radiation_source 'X-ray tube'
_diffrn_radiation_type CuK\a
_diffrn_radiation_wavelength 1.5418
_diffrn_reflns_av_R_equivalents 0.000
_diffrn_reflns_av_sigmaI/netI 0.040
_diffrn_reflns_limit_h_max 12
_diffrn_reflns_limit_h_min 0
_diffrn_reflns_limit_k_max 24
_diffrn_reflns_limit_k_min 0
_diffrn_reflns_limit_l_max 10
_diffrn_reflns_limit_l_min 0
_diffrn_reflns_number 1930
_diffrn_reflns_reduction_process 'Lp corrections applied'
_diffrn_reflns_theta_max 77.57
_diffrn_reflns_theta_min 2.33
_diffrn_standards_decay_% 1.7
_diffrn_standards_interval_count 200
_diffrn_standards_number 3
_exptl_absorpt_coefficient_mu 1.691
_exptl_absorpt_correction_T_max 0.844
_exptl_absorpt_correction_T_min 0.741
_exptl_absorpt_correction_type '\y scans (North, Phillips & Matthews, 1968)'
_exptl_crystal_colour orange
_exptl_crystal_density_diffrn 1.259
_exptl_crystal_density_method 'not measured'
_exptl_crystal_description prism
_exptl_crystal_F_000 664
_exptl_crystal_size_max 0.40
_exptl_crystal_size_mid 0.20
_exptl_crystal_size_min 0.10
_refine_diff_density_max 0.21
_refine_diff_density_min -0.24
_refine_ls_extinction_method none
_refine_ls_goodness_of_fit_ref 2.73
_refine_ls_hydrogen_treatment noref
_refine_ls_matrix_type full
_refine_ls_number_constraints 0
_refine_ls_number_parameters 208
_refine_ls_number_reflns 1930
_refine_ls_number_restraints 0
_refine_ls_R_factor_gt 0.042
_refine_ls_shift/esd_max 0.0008
_refine_ls_shift/esd_mean 0.0002
_refine_ls_structure_factor_coef Fsqd
_refine_ls_weighting_details 'w = 1/[\s^2^(F~o~^2^) + 0.00022(F~o~^2^)^2^]'
_refine_ls_weighting_scheme calc
_refine_ls_wR_factor_ref
;
0.140 (0.155 for enantiomeric structure)
;
_reflns_number_gt 1624
_reflns_number_total 1930
_reflns_threshold_expression I>3\s(I)
_cod_data_source_file fg1356.cif
_cod_data_source_block I
_cod_depositor_comments
;
The following automatic conversions were performed:

'_refine_ls_weighting_scheme' value 'w = 1/[\s^2^(F~o~^2^) +
0.00022(F~o~^2^)^2^]' was changed to 'calc'. New tag
'_refine_ls_weighting_details' was created. The value of the new tag
was set to 'w = 1/[\s^2^(F~o~^2^) + 0.00022(F~o~^2^)^2^]'.

Automatic conversion script
Id: cif_fix_values 3143 2015-03-26 13:38:13Z robertas 
;
_cod_original_cell_volume 1674.3(6)
_cod_database_code 2006917

loop_
_symmetry_equiv_pos_as_xyz
'  +x,  +y,  +z'
'1/2-x,  -y,1/2+z'
'1/2+x,1/2-y,  -z'
'  -x,1/2+y,1/2-z'

loop_
_atom_site_aniso_label
_atom_site_aniso_U_11
_atom_site_aniso_U_22
_atom_site_aniso_U_33
_atom_site_aniso_U_12
_atom_site_aniso_U_13
_atom_site_aniso_U_23
S1 .1220(10) .0531(5) .0401(4) -.0005(6) .0021(6) -.0051(4)
O1 .0520(10) .0580(10) .093(2) .0010(10) -.014(2) .017(2)
N1 .059(2) .0460(10) .043(2) .0050(10) -.0020(10) .0050(10)
C1 .060(2) .047(2) .039(2) .004(2) .008(2) .0020(10)
C2 .056(2) .043(2) .045(2) .0040(10) .008(2) .0020(10)
C3 .062(2) .048(2) .043(2) .001(2) .003(2) -.0020(10)
C4 .084(3) .057(2) .039(2) -.003(2) .008(2) -.002(2)
C5 .099(3) .056(2) .046(2) .007(2) -.001(2) .012(2)
C6 .137(5) .049(2) .061(3) .024(3) .000(3) .009(2)
C7 .105(4) .050(2) .052(2) .017(2) .010(2) -.001(2)
C8 .077(3) .044(2) .040(2) .005(2) .000(2) .0030(10)
C9 .079(3) .067(2) .052(2) .010(2) -.002(2) .002(2)
C10 .116(4) .068(3) .062(3) .027(3) -.030(3) -.004(2)
C11 .163(6) .063(2) .043(2) .008(3) -.001(3) .012(2)
C12 .131(5) .067(3) .055(2) -.011(3) .009(3) .012(2)
C13 .090(3) .055(2) .051(2) -.008(2) .017(2) .003(2)
C14 .055(2) .048(2) .050(2) -.005(2) .003(2) .0080(10)
C15 .063(2) .052(2) .047(2) -.002(2) -.006(2) .006(2)
C16 .064(2) .059(2) .061(2) -.007(2) -.003(2) -.005(2)
C17 .081(3) .057(2) .092(3) .011(2) .003(3) -.008(2)
C18 .113(4) .051(2) .106(4) .002(3) .000(4) -.013(3)
C19 .095(4) .057(2) .124(5) -.015(3) -.020(4) -.013(3)
C20 .067(3) .062(2) .087(3) -.009(2) -.014(3) .001(2)

loop_
_atom_site_label
_atom_site_fract_x
_atom_site_fract_y
_atom_site_fract_z
_atom_site_U_iso_or_equiv
_atom_site_thermal_displace_type
_atom_site_calc_flag
_atom_site_calc_attached_atom
_atom_site_refinement_flags
_atom_site_occupancy
S1 .58310(10) .12947(5) .70390(10) .0719(3) Uani d ? . 1.000
O1 .8362(3) .26070(10) .9771(4) .0679(9) Uani d ? . 1.000
N1 .6500(3) .25220(10) .8284(3) .0492(8) Uani d ? . 1.000
C1 .6331(4) .1806(2) .8465(4) .0488(9) Uani d ? . 1.000
C2 .6505(4) .1512(2) 1.0067(4) .0479(9) Uani d ? . 1.000
C3 .6097(4) .1883(2) 1.1386(4) .0508(9) Uani d ? . 1.000
C4 .6206(4) .1589(2) 1.2865(4) .0600(10) Uani d ? . 1.000
C5 .6719(5) .0923(2) 1.3014(5) .0670(10) Uani d ? . 1.000
C6 .7131(6) .0555(2) 1.1718(5) .0820(10) Uani d ? . 1.000
C7 .7010(6) .0848(2) 1.0251(5) .0690(10) Uani d ? . 1.000
C8 .6159(4) .2863(2) .6837(4) .0540(10) Uani d ? . 1.000
C9 .4873(5) .2953(2) .6446(5) .0660(10) Uani d ? . 1.000
C10 .4576(6) .3282(3) .5041(6) .082(2) Uani d ? . 1.000
C11 .5524(8) .3503(2) .4063(5) .090(2) Uani d ? . 1.000
C12 .6793(7) .3418(3) .4454(6) .084(2) Uani d ? . 1.000
C13 .7117(5) .3092(2) .5840(5) .0650(10) Uani d ? . 1.000
C14 .7406(4) .2895(2) .9282(4) .0510(10) Uani d ? . 1.000
C15 .7079(4) .3639(2) .9660(4) .0540(10) Uani d ? . 1.000
C16 .5802(4) .3884(2) .9664(5) .0610(10) Uani d ? . 1.000
C17 .5562(5) .4558(2) 1.0165(7) .0770(10) Uani d ? . 1.000
C18 .6539(6) .4994(2) 1.0656(8) .090(2) Uani d ? . 1.000
C19 .7801(6) .4753(2) 1.0660(8) .092(2) Uani d ? . 1.000
C20 .8053(5) .4076(2) 1.0149(6) .0720(10) Uani d ? . 1.000
H1 .5740 .2342 1.1270 .061 Uiso c ? . 1.000
H2 .5930 .1844 1.3762 .072 Uiso c ? . 1.000
H3 .6791 .0715 1.4021 .080 Uiso c ? . 1.000
H4 .7499 .0099 1.1836 .099 Uiso c ? . 1.000
H5 .7279 .0587 .9359 .083 Uiso c ? . 1.000
H6 .4206 .2794 .7125 .079 Uiso c ? . 1.000
H7 .3696 .3352 .4760 .099 Uiso c ? . 1.000
H8 .5302 .3720 .3098 .108 Uiso c ? . 1.000
H9 .7452 .3583 .3772 .101 Uiso c ? . 1.000
H10 .8001 .3025 .6107 .078 Uiso c ? . 1.000
H11 .5115 .3589 .9325 .073 Uiso c ? . 1.000
H12 .4697 .4727 1.0173 .092 Uiso c ? . 1.000
H13 .6350 .5461 1.0991 .108 Uiso c ? . 1.000
H14 .8484 .5048 1.1010 .111 Uiso c ? . 1.000
H15 .8920 .3910 1.0135 .086 Uiso c ? . 1.000

loop_
_atom_type_symbol
_atom_type_scat_dispersion_real
_atom_type_scat_dispersion_imag
_atom_type_scat_source
C 0.018 0.009
;International Tables for Crystallography
(1992, Vol. C, Tables 4.2.6.8 and 6.1.1.1)
;
H 0.000 0.000
;International Tables for Crystallography
(1992, Vol. C, Table 6.1.1.2)
;
N 0.031 0.018
;International Tables for Crystallography
(1992, Vol. C, Tables 4.2.6.8 and 6.1.1.1)
;
O 0.049 0.032
;International Tables for Crystallography
(1992, Vol. C, Tables 4.2.6.8 and 6.1.1.1)
;
S 0.333 0.557
;International Tables for Crystallography
(1992, Vol. C, Tables 4.2.6.8 and 6.1.1.1)
;

loop_
_geom_angle_atom_site_label_1
_geom_angle_atom_site_label_2
_geom_angle_atom_site_label_3
_geom_angle
_geom_angle_publ_flag
C1 N1 C8 120.5(3) yes
C1 N1 C14 119.7(3) yes
C8 N1 C14 116.4(3) yes
S1 C1 N1 122.6(3) no
S1 C1 C2 120.0(3) no
N1 C1 C2 117.2(3) no
C1 C2 C3 121.2(3) no
C1 C2 C7 119.7(3) no
C3 C2 C7 119.0(4) no
C2 C3 C4 120.7(3) no
C2 C3 H1 119.5 no
C4 C3 H1 119.8 no
C3 C4 C5 119.0(4) no
C3 C4 H2 120.5 no
C5 C4 H2 120.6 no
C4 C5 C6 120.7(4) no
C4 C5 H3 119.6 no
C6 C5 H3 119.7 no
C5 C6 C7 120.0(4) no
C5 C6 H4 119.9 no
C7 C6 H4 120.1 no
C2 C7 C6 120.6(4) no
C2 C7 H5 119.7 no
C6 C7 H5 119.7 no
N1 C8 C9 119.9(3) no
N1 C8 C13 119.8(4) no
C9 C8 C13 120.3(4) no
C8 C9 C10 118.5(4) no
C8 C9 H6 120.9 no
C10 C9 H6 120.6 no
C9 C10 C11 120.9(5) no
C9 C10 H7 119.5 no
C11 C10 H7 119.6 no
C10 C11 C12 120.5(4) no
C10 C11 H8 119.8 no
C12 C11 H8 119.7 no
C11 C12 C13 119.9(5) no
C11 C12 H9 120.2 no
C13 C12 H9 119.9 no
C8 C13 C12 119.9(5) no
C8 C13 H10 120.1 no
C12 C13 H10 120.0 no
O1 C14 N1 120.9(3) no
O1 C14 C15 122.8(4) no
N1 C14 C15 116.3(3) no
C14 C15 C16 122.0(3) no
C14 C15 C20 118.2(4) no
C16 C15 C20 119.5(4) no
C15 C16 C17 118.8(4) no
C15 C16 H11 120.7 no
C17 C16 H11 120.5 no
C16 C17 C18 121.6(5) no
C16 C17 H12 119.1 no
C18 C17 H12 119.3 no
C17 C18 C19 119.8(4) no
C17 C18 H13 120.1 no
C19 C18 H13 120.1 no
C18 C19 C20 119.1(5) no
C18 C19 H14 120.5 no
C20 C19 H14 120.4 no
C15 C20 C19 121.3(5) no
C15 C20 H15 119.4 no
C19 C20 H15 119.3 no

loop_
_geom_bond_atom_site_label_1
_geom_bond_atom_site_label_2
_geom_bond_site_symmetry_1
_geom_bond_site_symmetry_2
_geom_bond_distance
_geom_bond_publ_flag
S1 C1 . . 1.641(4) yes
O1 C14 . . 1.204(5) yes
N1 C1 . . 1.377(4) yes
N1 C8 . . 1.440(4) no
N1 C14 . . 1.451(5) yes
C1 C2 . . 1.489(5) no
C2 C3 . . 1.394(5) no
C2 C7 . . 1.371(5) no
C3 C4 . . 1.386(5) no
C3 H1 . . .95 no
C4 C5 . . 1.374(5) no
C4 H2 . . .95 no
C5 C6 . . 1.377(6) no
C5 H3 . . .95 no
C6 C7 . . 1.377(6) no
C6 H4 . . .95 no
C7 H5 . . .95 no
C8 C9 . . 1.382(6) no
C8 C13 . . 1.377(6) no
C9 C10 . . 1.387(6) no
C9 H6 . . .95 no
C10 C11 . . 1.355(9) no
C10 H7 . . .95 no
C11 C12 . . 1.360(10) no
C11 H8 . . .95 no
C12 C13 . . 1.378(6) no
C12 H9 . . .95 no
C13 H10 . . .95 no
C14 C15 . . 1.485(5) no
C15 C16 . . 1.400(6) no
C15 C20 . . 1.369(6) no
C16 C17 . . 1.369(6) no
C16 H11 . . .95 no
C17 C18 . . 1.371(7) no
C17 H12 . . .95 no
C18 C19 . . 1.382(9) no
C18 H13 . . .95 no
C19 C20 . . 1.379(7) no
C19 H14 . . .95 no
C20 H15 . . .95 no

loop_
_geom_contact_atom_site_label_1
_geom_contact_atom_site_label_2
_geom_contact_distance
_geom_contact_site_symmetry_2
_geom_contact_publ_flag
O1 C3 3.148(5) 3_557 no
O1 C1 3.596(5) 3_557 no

loop_
_geom_torsion_atom_site_label_1
_geom_torsion_atom_site_label_2
_geom_torsion_atom_site_label_3
_geom_torsion_atom_site_label_4
_geom_torsion
_geom_torsion_publ_flag
S1 C1 N1 C8 4.1(5) no
S1 C1 N1 C14 -154.6(3) no
S1 C1 C2 C3 -137.3(3) no
S1 C1 C2 C7 39.1(6) no
O1 C14 N1 C1 31.4(5) no
O1 C14 N1 C8 -128.1(4) no
O1 C14 C15 C16 -153.3(4) no
O1 C14 C15 C20 20.9(6) no
N1 C1 C2 C3 37.4(5) no
N1 C1 C2 C7 -146.2(4) no
N1 C8 C9 C10 -179.7(3) no
N1 C8 C13 C12 179.9(4) no
N1 C14 C15 C16 26.4(5) no
N1 C14 C15 C20 -159.4(4) no
C1 N1 C8 C9 72.3(5) no
C1 N1 C8 C13 -107.0(4) no
C1 N1 C14 C15 -148.3(3) no
C1 C2 C3 C4 176.8(4) no
C1 C2 C7 C6 -177.4(5) no
C2 C1 N1 C8 -170.5(3) no
C2 C1 N1 C14 30.8(5) no
C2 C3 C4 C5 -0.3(6) no
C2 C7 C6 C5 1.3(9) no
C3 C2 C7 C6 -1.0(8) no
C3 C4 C5 C6 0.6(7) no
C4 C3 C2 C7 0.4(6) no
C4 C5 C6 C7 -1.2(9) no
C8 N1 C14 C15 52.2(4) no
C8 C9 C10 C11 0.6(7) no
C8 C13 C12 C11 -1.0(7) no
C9 C8 N1 C14 -128.3(4) no
C9 C8 C13 C12 0.6(6) no
C9 C10 C11 C12 -1.0(8) no
C10 C9 C8 C13 -0.4(6) no
C10 C11 C12 C13 1.2(8) no
C13 C8 N1 C14 52.4(4) no
C14 C15 C16 C17 173.9(4) no
C14 C15 C20 C19 -173.8(5) no
C15 C16 C17 C18 0.2(8) no
C15 C20 C19 C18 -1.0(10) no
C16 C15 C20 C19 0.6(8) no
C16 C17 C18 C19 .0(10) no
C17 C16 C15 C20 -0.2(7) no
C17 C18 C19 C20 1.0(10) no

loop_
_cod_related_entry_id
_cod_related_entry_database
_cod_related_entry_code
1 ChemSpider 21137303
